data_7017790
loop_
_publ_author_name
'Mandal, T. N.'
'Roy, S.'
'Konar, S.'
'Jana, A.'
'Das, K.'
'Ray, S.'
'Gupta, S.'
'Saha, R.'
'El Fallah, M. S.'
'Tercero, J.'
'Butcher, R. J.'
'Chatterjee, S.'
'Kar, S. K.'

_publ_section_title
;
 Synthesis, structural, magnetic, DFT calculations and CShM studies of
 three new pentanuclear Mn(II) clusters.
;
_journal_issue 2
_journal_name_full 'Dalton transactions (Cambridge, England : 2003)'
_journal_page_first 413
_journal_page_last 423
_journal_paper_doi 10.1039/c1dt11458a
_journal_volume 41
_journal_year 2012
_chemical_formula_moiety 'C72 H72 Mn5 N30 O6, 4(Cl O4), (H2 O)'
_chemical_formula_sum 'C72 H74 Cl4 Mn5 N30 O23'
_chemical_formula_weight 2144.10
_chemical_name_systematic
;
?
;
_space_group_IT_number 2
_symmetry_cell_setting triclinic
_symmetry_space_group_name_Hall '-P 1'
_symmetry_space_group_name_H-M 'P -1'
_atom_sites_solution_hydrogens geom
_atom_sites_solution_primary direct
_atom_sites_solution_secondary difmap
_audit_creation_method SHELXL-97
_cell_angle_alpha 89.257(6)
_cell_angle_beta 88.790(6)
_cell_angle_gamma 61.571(5)
_cell_formula_units_Z 2
_cell_length_a 13.832(6)
_cell_length_b 14.491(6)
_cell_length_c 25.245(11)
_cell_measurement_reflns_used 57068
_cell_measurement_temperature 150(2)
_cell_measurement_theta_max 30.8
_cell_measurement_theta_min 0.8
_cell_volume 4449(3)
_computing_cell_refinement 'Bruker SMART'
_computing_data_collection 'Bruker SMART'
_computing_data_reduction 'Bruker SAINT'
_computing_molecular_graphics 'Ortep-3 for Windows (Farrugia, 1997)'
_computing_publication_material 'WINGX V1.80.05'
_computing_structure_refinement 'SHELXL-97 (Sheldrick, 1997)'
_computing_structure_solution 'SHELXS-97 (Sheldrick, 1990)'
_diffrn_ambient_temperature 150(2)
_diffrn_measured_fraction_theta_full 0.982
_diffrn_measured_fraction_theta_max 0.982
_diffrn_measurement_device_type 'CCD area detector'
_diffrn_measurement_method 'phi and omega scans'
_diffrn_radiation_monochromator graphite
_diffrn_radiation_source 'fine-focus sealed tube'
_diffrn_radiation_type MoK\a
_diffrn_radiation_wavelength 0.71073
_diffrn_reflns_av_R_equivalents 0.0259
_diffrn_reflns_av_sigmaI/netI 0.0457
_diffrn_reflns_limit_h_max 19
_diffrn_reflns_limit_h_min -19
_diffrn_reflns_limit_k_max 20
_diffrn_reflns_limit_k_min -20
_diffrn_reflns_limit_l_max 35
_diffrn_reflns_limit_l_min -35
_diffrn_reflns_number 50768
_diffrn_reflns_theta_full 30.75
_diffrn_reflns_theta_max 30.75
_diffrn_reflns_theta_min 0.81
_exptl_absorpt_coefficient_mu 0.899
_exptl_absorpt_correction_T_max 0.9265
_exptl_absorpt_correction_T_min 0.9094
_exptl_absorpt_correction_type empirical
_exptl_absorpt_process_details SADABS
_exptl_crystal_colour White
_exptl_crystal_density_diffrn 1.608
_exptl_crystal_density_method 'not measured'
_exptl_crystal_description Rectangular
_exptl_crystal_F_000 2194
_exptl_crystal_size_max 0.15
_exptl_crystal_size_mid 0.14
_exptl_crystal_size_min 0.12
_platon_squeeze_details
;
SQUEEZE was used to remove the contributions of a water solvent molecule.

;
_refine_diff_density_max 0.795
_refine_diff_density_min -0.957
_refine_diff_density_rms 0.093
_refine_ls_extinction_method none
_refine_ls_goodness_of_fit_ref 1.100
_refine_ls_hydrogen_treatment constr
_refine_ls_matrix_type full
_refine_ls_number_parameters 1211
_refine_ls_number_reflns 27211
_refine_ls_number_restraints 0
_refine_ls_restrained_S_all 1.100
_refine_ls_R_factor_all 0.0689
_refine_ls_R_factor_gt 0.0587
_refine_ls_shift/su_max 0.002
_refine_ls_shift/su_mean 0.000
_refine_ls_structure_factor_coef Fsqd
_refine_ls_weighting_details 'calc w=1/[\s^2^(Fo^2^)+(0.0897P)^2^+3.6459P] where P=(Fo^2^+2Fc^2^)/3'
_refine_ls_weighting_scheme calc
_refine_ls_wR_factor_gt 0.1611
_refine_ls_wR_factor_ref 0.1675
_reflns_number_gt 21031
_reflns_number_total 27211
_reflns_threshold_expression >2\s(I)
_cod_data_source_file c1dt11458a.txt
_cod_data_source_block sksr37a
_cod_depositor_comments
;
The following automatic conversions were performed:

'_symmetry_cell_setting' value 'Triclinic' changed to 'triclinic'
according to /home/saulius/struct/CIF-dictionaries/cif_core.dic
dictionary named 'cif_core.dic' version 2.4.1 from
2010-06-29.

'_exptl_absorpt_correction_type' value 'Empirical'
changed to 'empirical' according to
/home/saulius/struct/CIF-dictionaries/cif_core.dic dictionary named
'cif_core.dic' version 2.4.1 from 2010-06-29.

Automatic conversion script
Id: cif_fix_values 1715 2011-07-08 13:25:40Z adriana 
;
_cod_original_sg_symbol_H-M P-1
_cod_database_code 7017790
_alert_response
;
Alert C PLat 041, 044, 068, Calculated and Reported Values
for formula, denisty, molecular mass and F000 value.
Response
A water molecule was present as the solvent molecule which was
removed using SQUEEZE. Thus two hydrogen atoms and one oxygen atom
of water molecule were added to the chemical formula to adjust
the density, molecular mass and F000 value.
Results in the chemical_formula_moiety
C72 H72 Mn5 N30 O6, 4(Cl O4), (H2 O).

;

loop_
_symmetry_equiv_pos_as_xyz
'x, y, z'
'-x, -y, -z'

loop_
_atom_site_label
_atom_site_type_symbol
_atom_site_fract_x
_atom_site_fract_y
_atom_site_fract_z
_atom_site_U_iso_or_equiv
_atom_site_adp_type
_atom_site_occupancy
_atom_site_symmetry_multiplicity
_atom_site_calc_flag
_atom_site_refinement_flags
Mn5 Mn 0.54077(5) 0.81685(5) 0.85255(2) 0.02283(12) Uani 1 1 d .
Mn3 Mn 0.76873(5) 0.48203(5) 0.75042(2) 0.02181(11) Uani 1 1 d .
Mn2 Mn 0.48023(5) 0.72288(5) 0.71701(2) 0.02275(12) Uani 1 1 d .
Mn1 Mn 0.65342(5) 0.83767(5) 0.65097(2) 0.02292(12) Uani 1 1 d .
Mn4 Mn 0.82054(5) 0.72144(5) 0.78129(2) 0.02195(11) Uani 1 1 d .
Cl3 Cl 0.28282(10) 0.44141(9) 0.74673(5) 0.0384(2) Uani 1 1 d .
Cl4 Cl 1.01633(11) 0.97886(10) 0.75262(6) 0.0467(3) Uani 1 1 d .
Cl1 Cl 1.27018(11) 0.78585(13) 0.51767(5) 0.0474(3) Uani 1 1 d .
Cl2 Cl 0.98229(10) 0.74035(11) 0.98220(4) 0.0423(3) Uani 1 1 d .
O4 O 0.8271(2) 0.5954(2) 0.73062(10) 0.0218(5) Uani 1 1 d .
N17 N 0.8523(3) 0.4440(3) 0.67252(13) 0.0234(6) Uani 1 1 d .
O5 O 0.7102(2) 0.7025(2) 0.83765(10) 0.0243(5) Uani 1 1 d .
O3 O 0.5966(2) 0.5936(2) 0.76806(10) 0.0237(5) Uani 1 1 d .
N12 N 0.7201(3) 0.4403(3) 0.82660(13) 0.0244(6) Uani 1 1 d .
O6 O 0.4763(2) 0.8402(2) 0.77258(11) 0.0260(5) Uani 1 1 d .
O1 O 0.6968(2) 0.8475(2) 0.73253(10) 0.0230(5) Uani 1 1 d .
N26 N 0.5902(3) 0.9043(3) 0.91410(14) 0.0288(7) Uani 1 1 d .
C39 C 0.6946(4) 0.2209(4) 0.6523(2) 0.0401(11) Uani 1 1 d .
H39 H 0.6830 0.1728 0.6331 0.048 Uiso 1 1 calc R
O2 O 0.6042(2) 0.7172(2) 0.66128(10) 0.0253(5) Uani 1 1 d .
N19 N 0.9457(3) 0.6953(3) 0.71955(14) 0.0263(7) Uani 1 1 d .
N14 N 0.3776(3) 0.6920(3) 0.77467(14) 0.0283(7) Uani 1 1 d .
C46 C 1.0490(3) 0.6086(4) 0.64900(16) 0.0281(8) Uani 1 1 d .
H46 H 1.0780 0.5615 0.6210 0.034 Uiso 1 1 calc R
N16 N 0.7285(3) 0.3651(3) 0.70868(14) 0.0297(7) Uani 1 1 d .
N13 N 0.6090(3) 0.4854(3) 0.83968(13) 0.0249(6) Uani 1 1 d .
N15 N 0.2710(3) 0.7317(3) 0.78831(15) 0.0315(8) Uani 1 1 d .
H15N H 0.2183 0.7804 0.7708 0.038 Uiso 1 1 calc R
N25 N 1.0357(3) 0.5403(3) 0.84897(15) 0.0314(7) Uani 1 1 d .
H25N H 1.0881 0.5378 0.8290 0.038 Uiso 1 1 calc R
N27 N 0.4575(3) 0.9847(3) 0.83439(14) 0.0264(7) Uani 1 1 d .
C65 C 0.5409(3) 1.0091(4) 0.90801(18) 0.0314(9) Uani 1 1 d .
C33 C 0.4326(3) 0.6183(3) 0.81135(15) 0.0236(7) Uani 1 1 d .
C9 C 0.7218(3) 0.9568(3) 0.79316(15) 0.0249(7) Uani 1 1 d .
O8 O 1.2297(6) 0.7138(6) 0.50836(19) 0.098(2) Uani 1 1 d .
N18 N 0.9169(3) 0.4902(3) 0.65836(13) 0.0245(6) Uani 1 1 d .
C71 C 0.2138(3) 1.0210(4) 0.65232(18) 0.0321(9) Uani 1 1 d .
C3 C 0.3387(4) 1.0614(5) 0.5289(2) 0.0480(13) Uani 1 1 d .
H3 H 0.2808 1.1049 0.5072 0.058 Uiso 1 1 calc R
C26 C 1.1157(4) 0.2561(4) 0.8031(2) 0.0449(12) Uani 1 1 d .
H26 H 1.1866 0.2337 0.7899 0.054 Uiso 1 1 calc R
C18 C 0.8195(3) 0.7101(4) 0.56224(16) 0.0316(9) Uani 1 1 d .
C38 C 0.6490(5) 0.2506(4) 0.7021(2) 0.0410(11) Uani 1 1 d .
H38 H 0.6071 0.2225 0.7175 0.049 Uiso 1 1 calc R
C47 C 1.0780(3) 0.6816(4) 0.66342(17) 0.0294(8) Uani 1 1 d .
N1 N 0.5117(3) 0.9320(3) 0.59281(14) 0.0292(7) Uani 1 1 d .
C41 C 0.7743(3) 0.3347(3) 0.65964(16) 0.0268(8) Uani 1 1 d .
N2 N 0.5639(3) 1.0014(3) 0.67639(14) 0.0263(7) Uani 1 1 d .
N24 N 0.9280(3) 0.6003(3) 0.83815(14) 0.0279(7) Uani 1 1 d .
O17 O 0.9752(5) 0.8392(5) 0.9924(2) 0.0758(15) Uani 1 1 d .
N20 N 1.0134(3) 0.7338(3) 0.70538(15) 0.0286(7) Uani 1 1 d .
H20N H 1.0155 0.7853 0.7210 0.034 Uiso 1 1 calc R
N11 N 0.9235(3) 0.3680(3) 0.79432(14) 0.0303(7) Uani 1 1 d .
N22 N 0.5892(3) 0.6876(3) 0.91044(13) 0.0291(7) Uani 1 1 d .
N5 N 0.8294(3) 0.9033(3) 0.85869(14) 0.0286(7) Uani 1 1 d .
H5N H 0.8760 0.8624 0.8814 0.034 Uiso 1 1 calc R
C20 C 0.6287(3) 0.6547(3) 0.62075(15) 0.0250(7) Uani 1 1 d .
C21 C 0.5706(3) 0.5933(3) 0.61728(15) 0.0268(8) Uani 1 1 d .
C2 C 0.3985(4) 0.9579(5) 0.51770(19) 0.0410(11) Uani 1 1 d .
H2 H 0.3820 0.9293 0.4887 0.049 Uiso 1 1 calc R
N21 N 0.3854(3) 0.8287(3) 0.89427(14) 0.0305(7) Uani 1 1 d .
C62 C 0.6789(5) 0.9193(5) 0.99173(19) 0.0440(12) Uani 1 1 d .
H62 H 0.7268 0.8868 1.0195 0.053 Uiso 1 1 calc R
C35 C 0.2558(3) 0.6870(4) 0.83234(17) 0.0314(9) Uani 1 1 d .
O19 O 0.3684(6) 0.3766(5) 0.7797(3) 0.114(3) Uani 1 1 d .
O16 O 0.9162(4) 0.7201(5) 1.01951(17) 0.0679(13) Uani 1 1 d .
N6 N 0.7955(3) 0.8570(3) 0.61420(15) 0.0303(7) Uani 1 1 d .
C25 C 1.0265(4) 0.3319(4) 0.77711(19) 0.0389(10) Uani 1 1 d .
H25 H 1.0389 0.3595 0.7458 0.047 Uiso 1 1 calc R
N9 N 0.4997(3) 0.6055(3) 0.65702(14) 0.0284(7) Uani 1 1 d .
N8 N 0.7003(3) 0.6444(3) 0.58263(13) 0.0283(7) Uani 1 1 d .
C58 C 0.9497(4) 0.5078(4) 0.91405(18) 0.0347(9) Uani 1 1 d .
H58 H 0.9335 0.4814 0.9448 0.042 Uiso 1 1 calc R
C27 C 1.0982(4) 0.2138(4) 0.8492(2) 0.0460(12) Uani 1 1 d .
H27 H 1.1572 0.1614 0.8671 0.055 Uiso 1 1 calc R
N10 N 0.4556(3) 0.5434(3) 0.64506(15) 0.0334(8) Uani 1 1 d .
H10N H 0.4077 0.5363 0.6645 0.040 Uiso 1 1 calc R
N23 N 0.7012(3) 0.6199(3) 0.91599(14) 0.0298(7) Uani 1 1 d .
C11 C 0.7856(4) 1.0081(4) 0.85930(18) 0.0336(9) Uani 1 1 d .
C63 C 0.6273(4) 1.0262(5) 0.9857(2) 0.0465(13) Uani 1 1 d .
H63 H 0.6383 1.0677 1.0101 0.056 Uiso 1 1 calc R
O13 O 1.1179(4) 0.9064(4) 0.7274(2) 0.0740(15) Uani 1 1 d .
N29 N 0.3548(3) 0.8761(3) 0.68573(13) 0.0259(7) Uani 1 1 d .
N4 N 0.7921(3) 0.8695(3) 0.81863(13) 0.0255(7) Uani 1 1 d .
C68 C 0.4049(3) 0.9375(3) 0.76297(16) 0.0241(7) Uani 1 1 d .
C49 C 0.2831(4) 0.8996(5) 0.88475(19) 0.0398(11) Uani 1 1 d .
H49 H 0.2700 0.9451 0.8563 0.048 Uiso 1 1 calc R
N30 N 0.2804(3) 0.9160(3) 0.64688(14) 0.0293(7) Uani 1 1 d .
H30N H 0.2756 0.8793 0.6216 0.035 Uiso 1 1 calc R
C57 C 0.8754(3) 0.5792(3) 0.87802(15) 0.0270(8) Uani 1 1 d .
C44 C 0.8993(3) 0.5647(3) 0.69190(14) 0.0215(7) Uani 1 1 d .
C5 C 0.4511(3) 1.0359(4) 0.60377(17) 0.0298(8) Uani 1 1 d .
C40 C 0.7582(4) 0.2634(4) 0.63088(18) 0.0353(9) Uani 1 1 d .
H40 H 0.7897 0.2437 0.5972 0.042 Uiso 1 1 calc R
C64 C 0.5590(4) 1.0722(4) 0.9434(2) 0.0423(11) Uani 1 1 d .
H64 H 0.5253 1.1445 0.9386 0.051 Uiso 1 1 calc R
C29 C 0.9058(4) 0.3282(3) 0.84050(16) 0.0288(8) Uani 1 1 d .
C32 C 0.5535(3) 0.5622(3) 0.80600(14) 0.0220(7) Uani 1 1 d .
C69 C 0.3353(3) 0.9584(3) 0.71600(16) 0.0252(7) Uani 1 1 d .
C17 C 0.8498(3) 0.7919(4) 0.57364(16) 0.0302(9) Uani 1 1 d .
C34 C 0.3596(4) 0.6112(4) 0.84800(17) 0.0304(9) Uani 1 1 d .
H34 H 0.3767 0.5656 0.8767 0.036 Uiso 1 1 calc R
C30 C 0.7899(4) 0.3739(3) 0.85873(16) 0.0274(8) Uani 1 1 d .
C28 C 0.9922(4) 0.2498(4) 0.8685(2) 0.0403(11) Uani 1 1 d .
H28 H 0.9787 0.2222 0.8995 0.048 Uiso 1 1 calc R
C51 C 0.2133(5) 0.8394(6) 0.9569(2) 0.0515(15) Uani 1 1 d .
H51 H 0.1555 0.8436 0.9780 0.062 Uiso 1 1 calc R
N7 N 0.7393(3) 0.7148(3) 0.59127(13) 0.0287(7) Uani 1 1 d .
C6 C 0.4821(3) 1.0725(3) 0.65165(18) 0.0305(8) Uani 1 1 d .
C8 C 0.6693(3) 0.9434(3) 0.74597(15) 0.0226(7) Uani 1 1 d .
C61 C 0.6574(4) 0.8605(4) 0.95473(17) 0.0359(10) Uani 1 1 d .
H61 H 0.6914 0.7880 0.9586 0.043 Uiso 1 1 calc R
O7 O 1.3349(6) 0.7887(6) 0.4744(2) 0.103(3) Uani 1 1 d .
C12 C 0.8174(5) 1.0622(5) 0.8994(2) 0.0485(13) Uani 1 1 d .
H12A H 0.8519 1.0155 0.9285 0.073 Uiso 1 1 calc R
H12B H 0.7531 1.1233 0.9120 0.073 Uiso 1 1 calc R
H12C H 0.8680 1.0829 0.8836 0.073 Uiso 1 1 calc R
C16 C 0.9301(4) 0.8044(5) 0.5438(2) 0.0426(12) Uani 1 1 d .
H16 H 0.9680 0.7589 0.5161 0.051 Uiso 1 1 calc R
C31 C 0.7604(4) 0.3468(4) 0.91212(18) 0.0408(11) Uani 1 1 d .
H31A H 0.6821 0.3747 0.9150 0.061 Uiso 1 1 calc R
H31B H 0.7845 0.3765 0.9393 0.061 Uiso 1 1 calc R
H31C H 0.7956 0.2719 0.9162 0.061 Uiso 1 1 calc R
C45 C 0.9656(3) 0.6190(3) 0.68533(15) 0.0229(7) Uani 1 1 d .
O18 O 0.9437(3) 0.7403(3) 0.92988(14) 0.0474(9) Uani 1 1 d .
O15 O 1.0940(4) 0.6596(5) 0.98540(18) 0.0771(16) Uani 1 1 d .
O22 O 0.2288(5) 0.3830(4) 0.7294(2) 0.0789(15) Uani 1 1 d .
N3 N 0.6000(3) 1.0289(3) 0.72148(14) 0.0293(7) Uani 1 1 d .
C67 C 0.4157(5) 1.1669(4) 0.8484(3) 0.0530(15) Uani 1 1 d .
H67A H 0.4704 1.1897 0.8467 0.079 Uiso 1 1 calc R
H67B H 0.3617 1.2059 0.8752 0.079 Uiso 1 1 calc R
H67C H 0.3808 1.1783 0.8147 0.079 Uiso 1 1 calc R
C1 C 0.4853(4) 0.8949(4) 0.55072(17) 0.0351(9) Uani 1 1 d .
H1 H 0.5265 0.8239 0.5429 0.042 Uiso 1 1 calc R
C42 C 0.8404(3) 0.3830(3) 0.63962(15) 0.0258(7) Uani 1 1 d .
C48 C 1.1620(4) 0.7092(5) 0.6411(2) 0.0417(11) Uani 1 1 d .
H48A H 1.2106 0.7055 0.6687 0.063 Uiso 1 1 calc R
H48B H 1.1258 0.7791 0.6269 0.063 Uiso 1 1 calc R
H48C H 1.2036 0.6607 0.6135 0.063 Uiso 1 1 calc R
C53 C 0.4042(4) 0.7598(4) 0.93485(17) 0.0343(10) Uani 1 1 d .
C59 C 1.0522(4) 0.4851(4) 0.89413(18) 0.0340(9) Uani 1 1 d .
C72 C 0.1217(4) 1.0831(5) 0.6153(2) 0.0467(12) Uani 1 1 d .
H72A H 0.0541 1.0902 0.6303 0.070 Uiso 1 1 calc R
H72B H 0.1364 1.0476 0.5819 0.070 Uiso 1 1 calc R
H72C H 0.1156 1.1514 0.6101 0.070 Uiso 1 1 calc R
O20 O 0.2000(4) 0.5339(4) 0.7711(2) 0.0686(13) Uani 1 1 d .
C10 C 0.7155(4) 1.0458(4) 0.81748(18) 0.0324(9) Uani 1 1 d .
H10 H 0.6728 1.1155 0.8074 0.039 Uiso 1 1 calc R
C19 C 0.8770(5) 0.6301(5) 0.5205(2) 0.0511(14) Uani 1 1 d .
H19A H 0.9548 0.5958 0.5264 0.077 Uiso 1 1 calc R
H19B H 0.8622 0.6636 0.4863 0.077 Uiso 1 1 calc R
H19C H 0.8513 0.5791 0.5217 0.077 Uiso 1 1 calc R
C36 C 0.1427(4) 0.7186(5) 0.8533(2) 0.0453(12) Uani 1 1 d .
H36A H 0.1072 0.7916 0.8626 0.068 Uiso 1 1 calc R
H36B H 0.1470 0.6774 0.8841 0.068 Uiso 1 1 calc R
H36C H 0.1010 0.7073 0.8267 0.068 Uiso 1 1 calc R
C23 C 0.4968(4) 0.4932(4) 0.59821(18) 0.0348(9) Uani 1 1 d .
O14 O 0.9498(5) 0.9287(5) 0.7559(3) 0.103(2) Uani 1 1 d .
C43 C 0.8897(4) 0.3621(4) 0.58460(16) 0.0335(9) Uani 1 1 d .
H43A H 0.9184 0.4094 0.5766 0.050 Uiso 1 1 calc R
H43B H 0.8341 0.3724 0.5596 0.050 Uiso 1 1 calc R
H43C H 0.9480 0.2911 0.5824 0.050 Uiso 1 1 calc R
C66 C 0.4688(3) 1.0531(3) 0.86175(18) 0.0302(8) Uani 1 1 d .
C52 C 0.3193(5) 0.7636(5) 0.9668(2) 0.0474(13) Uani 1 1 d .
H52 H 0.3339 0.7158 0.9944 0.057 Uiso 1 1 calc R
C60 C 1.1669(4) 0.4173(5) 0.9141(3) 0.0526(14) Uani 1 1 d .
H60A H 1.1723 0.3537 0.9289 0.079 Uiso 1 1 calc R
H60B H 1.1826 0.4545 0.9409 0.079 Uiso 1 1 calc R
H60C H 1.2189 0.4006 0.8853 0.079 Uiso 1 1 calc R
C4 C 0.3635(4) 1.1024(4) 0.5721(2) 0.0415(11) Uani 1 1 d .
H4 H 0.3225 1.1733 0.5801 0.050 Uiso 1 1 calc R
C55 C 0.5560(6) 0.6023(5) 0.9884(3) 0.0628(18) Uani 1 1 d .
H55A H 0.6344 0.5592 0.9871 0.094 Uiso 1 1 calc R
H55B H 0.5214 0.5590 0.9846 0.094 Uiso 1 1 calc R
H55C H 0.5344 0.6380 1.0218 0.094 Uiso 1 1 calc R
O9 O 1.3302(4) 0.7587(4) 0.56595(19) 0.0703(14) Uani 1 1 d .
C24 C 0.4550(5) 0.4241(5) 0.5761(2) 0.0537(14) Uani 1 1 d .
H24A H 0.4614 0.3727 0.6022 0.081 Uiso 1 1 calc R
H24B H 0.4975 0.3893 0.5451 0.081 Uiso 1 1 calc R
H24C H 0.3792 0.4658 0.5669 0.081 Uiso 1 1 calc R
C70 C 0.2484(3) 1.0505(4) 0.69593(19) 0.0337(9) Uani 1 1 d .
H70 H 0.2202 1.1179 0.7096 0.040 Uiso 1 1 calc R
C56 C 0.7538(3) 0.6376(3) 0.87707(15) 0.0236(7) Uani 1 1 d .
C15 C 0.9518(4) 0.8857(5) 0.5565(2) 0.0497(14) Uani 1 1 d .
H15 H 1.0023 0.8969 0.5363 0.060 Uiso 1 1 calc R
O11 O 0.9659(5) 1.0693(5) 0.7207(3) 0.111(3) Uani 1 1 d .
N28 N 0.3879(3) 1.0195(3) 0.79100(14) 0.0276(7) Uani 1 1 d .
C7 C 0.4167(4) 1.1841(4) 0.6691(2) 0.0482(13) Uani 1 1 d .
H7A H 0.4364 1.1909 0.7045 0.072 Uiso 1 1 calc R
H7B H 0.3397 1.2046 0.6683 0.072 Uiso 1 1 calc R
H7C H 0.4319 1.2285 0.6456 0.072 Uiso 1 1 calc R
C14 C 0.8995(4) 0.9485(5) 0.5981(3) 0.0513(14) Uani 1 1 d .
H14 H 0.9155 1.0015 0.6077 0.062 Uiso 1 1 calc R
O10 O 1.1816(5) 0.8880(6) 0.5249(3) 0.108(2) Uani 1 1 d .
C54 C 0.5211(4) 0.6818(4) 0.94407(17) 0.0348(10) Uani 1 1 d .
C13 C 0.8206(4) 0.9322(4) 0.6265(2) 0.0431(11) Uani 1 1 d .
H13 H 0.7844 0.9756 0.6551 0.052 Uiso 1 1 calc R
C22 C 0.5717(4) 0.5229(4) 0.57973(17) 0.0335(9) Uani 1 1 d .
H22 H 0.6142 0.5009 0.5488 0.040 Uiso 1 1 calc R
O21 O 0.3227(6) 0.4688(6) 0.7021(3) 0.117(3) Uani 1 1 d .
O12 O 1.0356(7) 1.0024(7) 0.8035(2) 0.110(2) Uani 1 1 d .
C37 C 0.6675(4) 0.3238(5) 0.72865(19) 0.0407(11) Uani 1 1 d .
H37 H 0.6357 0.3452 0.7621 0.049 Uiso 1 1 calc R
C50 C 0.1931(4) 0.9095(6) 0.9155(2) 0.0524(15) Uani 1 1 d .
H50 H 0.1220 0.9615 0.9083 0.063 Uiso 1 1 calc R

loop_
_atom_site_aniso_label
_atom_site_aniso_U_11
_atom_site_aniso_U_22
_atom_site_aniso_U_33
_atom_site_aniso_U_23
_atom_site_aniso_U_13
_atom_site_aniso_U_12
Mn5 0.0244(3) 0.0239(3) 0.0228(3) -0.0042(2) 0.0022(2) -0.0137(2)
Mn3 0.0226(3) 0.0235(3) 0.0199(2) -0.0014(2) 0.00110(19) -0.0114(2)
Mn2 0.0236(3) 0.0217(3) 0.0221(3) -0.0024(2) 0.0020(2) -0.0102(2)
Mn1 0.0204(3) 0.0238(3) 0.0228(3) 0.0003(2) 0.00021(19) -0.0091(2)
Mn4 0.0232(3) 0.0193(3) 0.0217(2) -0.0008(2) 0.00058(19) -0.0088(2)
Cl3 0.0360(5) 0.0324(5) 0.0430(5) -0.0023(5) -0.0002(4) -0.0131(5)
Cl4 0.0393(6) 0.0455(7) 0.0597(7) -0.0041(6) 0.0076(5) -0.0241(6)
Cl1 0.0534(7) 0.0725(10) 0.0320(5) -0.0062(5) 0.0029(5) -0.0427(7)
Cl2 0.0371(5) 0.0593(8) 0.0313(5) 0.0052(5) -0.0039(4) -0.0236(6)
O4 0.0229(12) 0.0214(13) 0.0223(12) -0.0029(10) 0.0032(9) -0.0117(11)
N17 0.0218(14) 0.0232(16) 0.0249(15) -0.0040(12) 0.0008(11) -0.0104(13)
O5 0.0263(13) 0.0239(14) 0.0223(12) 0.0021(10) -0.0010(10) -0.0116(11)
O3 0.0245(13) 0.0258(14) 0.0226(12) 0.0015(10) 0.0031(10) -0.0135(11)
N12 0.0280(16) 0.0226(16) 0.0231(15) -0.0010(12) -0.0005(12) -0.0124(14)
O6 0.0254(13) 0.0257(14) 0.0251(13) -0.0045(11) 0.0010(10) -0.0106(12)
O1 0.0227(12) 0.0208(13) 0.0242(12) 0.0004(10) -0.0031(10) -0.0093(11)
N26 0.0289(17) 0.0315(19) 0.0286(17) -0.0116(14) 0.0062(13) -0.0166(15)
C39 0.053(3) 0.036(3) 0.040(2) -0.005(2) -0.007(2) -0.028(2)
O2 0.0293(14) 0.0268(15) 0.0212(12) -0.0040(11) 0.0033(10) -0.0146(12)
N19 0.0221(14) 0.0252(17) 0.0318(17) -0.0015(13) 0.0030(12) -0.0117(13)
N14 0.0217(15) 0.0313(19) 0.0330(17) -0.0033(14) 0.0042(12) -0.0135(14)
C46 0.0229(17) 0.034(2) 0.0263(18) 0.0010(16) 0.0025(14) -0.0132(17)
N16 0.0380(19) 0.0304(19) 0.0264(16) -0.0040(14) 0.0026(14) -0.0210(16)
N13 0.0285(16) 0.0258(17) 0.0232(15) -0.0021(13) 0.0019(12) -0.0152(14)
N15 0.0220(15) 0.032(2) 0.0412(19) -0.0079(16) 0.0070(13) -0.0134(15)
N25 0.0250(16) 0.0253(18) 0.0369(18) -0.0008(14) -0.0050(13) -0.0061(14)
N27 0.0229(15) 0.0271(18) 0.0318(17) -0.0083(13) 0.0034(12) -0.0139(14)
C65 0.0247(18) 0.034(2) 0.040(2) -0.0163(18) 0.0077(16) -0.0182(17)
C33 0.0283(18) 0.025(2) 0.0217(16) -0.0055(14) 0.0043(13) -0.0165(16)
C9 0.0231(17) 0.026(2) 0.0273(18) -0.0005(15) 0.0005(13) -0.0128(15)
O8 0.172(6) 0.155(6) 0.051(3) -0.018(3) 0.011(3) -0.144(6)
N18 0.0242(15) 0.0258(17) 0.0237(15) -0.0040(12) 0.0046(11) -0.0122(14)
C71 0.0240(18) 0.028(2) 0.038(2) 0.0026(17) -0.0020(15) -0.0070(16)
C3 0.042(3) 0.058(4) 0.044(3) 0.022(3) -0.020(2) -0.024(3)
C26 0.032(2) 0.044(3) 0.044(3) -0.008(2) -0.0058(19) -0.007(2)
C18 0.0236(18) 0.035(2) 0.0258(18) 0.0055(16) 0.0025(14) -0.0057(17)
C38 0.054(3) 0.043(3) 0.040(2) -0.001(2) -0.002(2) -0.035(3)
C47 0.0209(17) 0.035(2) 0.0310(19) 0.0069(16) -0.0011(14) -0.0129(17)
N1 0.0291(16) 0.033(2) 0.0258(16) 0.0045(14) -0.0048(13) -0.0151(15)
C41 0.0247(17) 0.024(2) 0.0289(19) -0.0006(15) -0.0036(14) -0.0088(15)
N2 0.0215(14) 0.0258(17) 0.0306(16) 0.0023(13) -0.0038(12) -0.0104(13)
N24 0.0241(15) 0.0270(18) 0.0279(16) 0.0005(13) -0.0036(12) -0.0083(14)
O17 0.084(4) 0.083(4) 0.083(3) -0.023(3) 0.005(3) -0.058(3)
N20 0.0255(16) 0.0249(18) 0.0387(18) 0.0043(14) -0.0025(13) -0.0147(14)
N11 0.0279(17) 0.0289(19) 0.0305(17) -0.0004(14) -0.0051(13) -0.0105(15)
N22 0.0396(19) 0.0324(19) 0.0230(15) -0.0044(13) 0.0035(13) -0.0236(16)
N5 0.0308(17) 0.0306(19) 0.0273(16) -0.0035(14) -0.0042(13) -0.0168(15)
C20 0.0236(17) 0.0228(19) 0.0216(16) -0.0023(14) -0.0004(13) -0.0052(15)
C21 0.0283(18) 0.0230(19) 0.0208(17) 0.0002(14) -0.0037(14) -0.0055(16)
C2 0.040(2) 0.058(3) 0.031(2) 0.009(2) -0.0103(18) -0.028(2)
N21 0.0298(17) 0.037(2) 0.0309(17) -0.0116(15) 0.0075(13) -0.0205(16)
C62 0.052(3) 0.061(4) 0.031(2) -0.013(2) -0.001(2) -0.036(3)
C35 0.0278(19) 0.038(2) 0.035(2) -0.0125(18) 0.0090(16) -0.0219(18)
O19 0.144(6) 0.056(3) 0.131(5) 0.036(3) -0.103(5) -0.035(4)
O16 0.071(3) 0.085(4) 0.050(2) 0.019(2) 0.009(2) -0.039(3)
N6 0.0229(15) 0.0308(19) 0.0363(18) 0.0064(15) -0.0003(13) -0.0122(15)
C25 0.029(2) 0.047(3) 0.032(2) -0.001(2) 0.0009(17) -0.011(2)
N9 0.0308(17) 0.0276(18) 0.0298(17) -0.0016(13) -0.0036(13) -0.0160(15)
N8 0.0280(16) 0.0263(18) 0.0243(15) -0.0027(13) 0.0022(12) -0.0079(14)
C58 0.039(2) 0.028(2) 0.035(2) 0.0072(17) -0.0109(17) -0.0140(19)
C27 0.040(3) 0.034(3) 0.045(3) -0.001(2) -0.016(2) -0.003(2)
N10 0.0377(19) 0.032(2) 0.0359(19) -0.0033(15) -0.0039(15) -0.0207(17)
N23 0.0371(18) 0.0287(19) 0.0246(16) -0.0011(13) 0.0026(13) -0.0167(16)
C11 0.035(2) 0.039(3) 0.033(2) -0.0091(18) 0.0012(16) -0.023(2)
C63 0.043(3) 0.048(3) 0.050(3) -0.029(2) 0.004(2) -0.023(2)
O13 0.043(2) 0.067(3) 0.089(3) 0.020(3) 0.018(2) -0.009(2)
N29 0.0248(15) 0.0270(18) 0.0224(15) -0.0002(13) -0.0024(12) -0.0094(14)
N4 0.0284(16) 0.0283(18) 0.0251(15) -0.0016(13) -0.0017(12) -0.0178(14)
C68 0.0180(15) 0.0248(19) 0.0297(18) -0.0022(15) 0.0027(13) -0.0104(15)
C49 0.034(2) 0.053(3) 0.039(2) -0.013(2) 0.0060(18) -0.026(2)
N30 0.0257(16) 0.034(2) 0.0261(16) -0.0027(14) -0.0033(12) -0.0122(15)
C57 0.034(2) 0.0199(19) 0.0249(18) -0.0005(14) -0.0076(15) -0.0107(16)
C44 0.0197(15) 0.0224(18) 0.0211(16) 0.0015(13) -0.0027(12) -0.0088(14)
C5 0.0257(18) 0.030(2) 0.0320(19) 0.0129(16) -0.0067(15) -0.0114(17)
C40 0.048(3) 0.031(2) 0.031(2) -0.0072(17) 0.0009(18) -0.021(2)
C64 0.041(2) 0.034(3) 0.055(3) -0.020(2) 0.004(2) -0.021(2)
C29 0.034(2) 0.025(2) 0.0252(18) 0.0003(15) -0.0068(15) -0.0129(17)
C32 0.0301(18) 0.0225(18) 0.0185(15) -0.0040(13) 0.0030(13) -0.0166(15)
C69 0.0222(16) 0.0241(19) 0.0298(18) -0.0008(15) 0.0004(14) -0.0112(15)
C17 0.0195(16) 0.038(2) 0.0272(18) 0.0115(16) -0.0006(14) -0.0086(16)
C34 0.034(2) 0.032(2) 0.031(2) -0.0078(16) 0.0111(16) -0.0205(18)
C30 0.038(2) 0.026(2) 0.0246(18) 0.0005(15) -0.0037(15) -0.0204(18)
C28 0.044(3) 0.032(3) 0.040(2) 0.0051(19) -0.015(2) -0.013(2)
C51 0.051(3) 0.078(4) 0.046(3) -0.024(3) 0.024(2) -0.047(3)
N7 0.0238(15) 0.034(2) 0.0242(15) 0.0017(14) 0.0027(12) -0.0106(15)
C6 0.0241(18) 0.025(2) 0.039(2) 0.0051(16) -0.0037(15) -0.0085(16)
C8 0.0215(16) 0.0196(18) 0.0266(17) 0.0002(13) 0.0009(13) -0.0097(14)
C61 0.040(2) 0.043(3) 0.028(2) -0.0122(18) -0.0007(17) -0.022(2)
O7 0.157(6) 0.167(7) 0.055(3) -0.049(3) 0.052(3) -0.135(6)
C12 0.059(3) 0.053(3) 0.047(3) -0.013(2) -0.006(2) -0.038(3)
C16 0.0242(19) 0.053(3) 0.042(2) 0.015(2) 0.0046(17) -0.012(2)
C31 0.050(3) 0.042(3) 0.031(2) 0.0123(19) -0.0058(19) -0.022(2)
C45 0.0185(15) 0.0230(19) 0.0249(17) 0.0007(14) -0.0005(12) -0.0081(14)
O18 0.050(2) 0.048(2) 0.0374(18) 0.0079(16) -0.0134(15) -0.0176(18)
O15 0.039(2) 0.107(4) 0.056(3) 0.005(3) -0.0196(19) -0.010(2)
O22 0.085(4) 0.063(3) 0.100(4) -0.024(3) 0.000(3) -0.044(3)
N3 0.0276(16) 0.0259(18) 0.0336(17) -0.0019(14) -0.0053(13) -0.0119(14)
C67 0.047(3) 0.027(3) 0.084(4) -0.009(3) -0.020(3) -0.015(2)
C1 0.039(2) 0.040(3) 0.031(2) 0.0053(18) -0.0056(17) -0.022(2)
C42 0.0279(18) 0.0221(19) 0.0240(17) -0.0021(14) -0.0008(14) -0.0091(15)
C48 0.037(2) 0.045(3) 0.052(3) 0.005(2) 0.006(2) -0.027(2)
C53 0.044(2) 0.038(2) 0.032(2) -0.0131(18) 0.0124(18) -0.029(2)
C59 0.034(2) 0.025(2) 0.038(2) -0.0011(17) -0.0060(17) -0.0102(18)
C72 0.036(2) 0.046(3) 0.047(3) 0.007(2) -0.013(2) -0.010(2)
O20 0.073(3) 0.054(3) 0.075(3) -0.025(2) 0.026(2) -0.028(2)
C10 0.032(2) 0.023(2) 0.040(2) -0.0044(17) -0.0022(17) -0.0113(17)
C19 0.046(3) 0.055(3) 0.043(3) -0.008(2) 0.021(2) -0.018(3)
C36 0.036(2) 0.057(3) 0.051(3) -0.018(2) 0.020(2) -0.030(3)
C23 0.043(2) 0.028(2) 0.033(2) -0.0050(17) -0.0079(17) -0.017(2)
O14 0.091(4) 0.102(5) 0.154(6) -0.070(4) 0.076(4) -0.078(4)
C43 0.038(2) 0.040(3) 0.0246(19) -0.0087(17) 0.0044(16) -0.020(2)
C66 0.0258(18) 0.026(2) 0.039(2) -0.0103(17) 0.0020(15) -0.0119(16)
C52 0.058(3) 0.060(4) 0.043(3) -0.015(2) 0.020(2) -0.044(3)
C60 0.038(3) 0.044(3) 0.063(4) 0.015(3) -0.013(2) -0.009(2)
C4 0.033(2) 0.038(3) 0.048(3) 0.015(2) -0.015(2) -0.012(2)
C55 0.076(4) 0.050(4) 0.057(3) 0.017(3) 0.022(3) -0.027(3)
O9 0.084(3) 0.075(4) 0.062(3) 0.000(2) -0.024(2) -0.046(3)
C24 0.068(4) 0.048(3) 0.057(3) -0.014(3) -0.007(3) -0.037(3)
C70 0.0256(19) 0.026(2) 0.043(2) -0.0012(18) -0.0036(16) -0.0073(17)
C56 0.0303(18) 0.0185(18) 0.0215(16) -0.0001(13) -0.0040(13) -0.0111(15)
C15 0.032(2) 0.055(3) 0.066(3) 0.021(3) 0.000(2) -0.024(2)
O11 0.077(4) 0.082(5) 0.133(6) 0.044(4) 0.014(4) -0.008(3)
N28 0.0241(15) 0.0217(17) 0.0360(18) -0.0035(14) -0.0011(13) -0.0098(14)
C7 0.038(2) 0.025(2) 0.067(3) 0.001(2) -0.020(2) -0.003(2)
C14 0.037(3) 0.049(3) 0.076(4) 0.010(3) 0.005(2) -0.027(3)
O10 0.048(3) 0.091(5) 0.177(7) 0.011(5) 0.008(4) -0.027(3)
C54 0.047(3) 0.035(2) 0.033(2) -0.0074(17) 0.0142(18) -0.028(2)
C13 0.034(2) 0.040(3) 0.058(3) 0.005(2) 0.002(2) -0.020(2)
C22 0.038(2) 0.032(2) 0.0286(19) -0.0046(17) -0.0022(16) -0.0150(19)
O21 0.092(4) 0.110(6) 0.133(6) 0.039(5) 0.041(4) -0.038(4)
O12 0.136(6) 0.147(7) 0.077(4) -0.039(4) 0.006(4) -0.091(6)
C37 0.052(3) 0.052(3) 0.032(2) -0.008(2) 0.0032(19) -0.036(3)
C50 0.034(2) 0.075(4) 0.056(3) -0.028(3) 0.017(2) -0.032(3)

loop_
_atom_type_symbol
_atom_type_description
_atom_type_scat_dispersion_real
_atom_type_scat_dispersion_imag
_atom_type_scat_source
C C 0.0033 0.0016 'International Tables Vol C Tables 4.2.6.8 and 6.1.1.4'
H H 0.0000 0.0000 'International Tables Vol C Tables 4.2.6.8 and 6.1.1.4'
N N 0.0061 0.0033 'International Tables Vol C Tables 4.2.6.8 and 6.1.1.4'
O O 0.0106 0.0060 'International Tables Vol C Tables 4.2.6.8 and 6.1.1.4'
Mn Mn 0.3368 0.7283 'International Tables Vol C Tables 4.2.6.8 and 6.1.1.4'
Cl Cl 0.1484 0.1585 'International Tables Vol C Tables 4.2.6.8 and 6.1.1.4'

loop_
_geom_angle_atom_site_label_1
_geom_angle_atom_site_label_2
_geom_angle_atom_site_label_3
_geom_angle
O5 Mn5 O6 100.55(11)
O5 Mn5 N27 128.69(11)
O6 Mn5 N27 71.05(12)
O5 Mn5 N22 71.01(12)
O6 Mn5 N22 132.95(12)
N27 Mn5 N22 150.04(13)
O5 Mn5 N21 139.50(13)
O6 Mn5 N21 95.67(12)
N27 Mn5 N21 91.65(14)
N22 Mn5 N21 70.77(14)
O5 Mn5 N26 92.01(12)
O6 Mn5 N26 139.07(13)
N27 Mn5 N26 70.74(13)
N22 Mn5 N26 87.98(14)
N21 Mn5 N26 99.54(12)
O3 Mn3 N12 70.77(12)
O3 Mn3 O4 98.34(10)
N12 Mn3 O4 131.14(11)
O3 Mn3 N17 127.64(11)
N12 Mn3 N17 153.16(12)
O4 Mn3 N17 70.41(11)
O3 Mn3 N11 139.00(12)
N12 Mn3 N11 71.11(13)
O4 Mn3 N11 95.40(13)
N17 Mn3 N11 93.35(13)
O3 Mn3 N16 94.27(13)
N12 Mn3 N16 89.61(13)
O4 Mn3 N16 139.24(12)
N17 Mn3 N16 71.21(12)
N11 Mn3 N16 100.00(13)
O2 Mn2 O6 99.64(11)
O2 Mn2 N14 167.67(13)
O6 Mn2 N14 87.58(12)
O2 Mn2 N9 74.19(12)
O6 Mn2 N9 173.78(12)
N14 Mn2 N9 98.35(14)
O2 Mn2 N29 92.18(12)
O6 Mn2 N29 74.86(12)
N14 Mn2 N29 99.38(14)
N9 Mn2 N29 105.80(13)
O2 Mn2 O3 95.49(11)
O6 Mn2 O3 90.87(11)
N14 Mn2 O3 74.29(12)
N9 Mn2 O3 88.96(13)
N29 Mn2 O3 164.78(12)
O2 Mn1 O1 98.99(10)
O2 Mn1 N2 127.66(12)
O1 Mn1 N2 71.32(12)
O2 Mn1 N7 70.96(12)
O1 Mn1 N7 130.09(12)
N2 Mn1 N7 152.82(13)
O2 Mn1 N6 139.06(13)
O1 Mn1 N6 94.58(12)
N2 Mn1 N6 93.27(14)
N7 Mn1 N6 70.77(14)
O2 Mn1 N1 92.27(12)
O1 Mn1 N1 138.94(12)
N2 Mn1 N1 70.60(13)
N7 Mn1 N1 90.92(13)
N6 Mn1 N1 102.32(13)
O5 Mn4 O1 98.64(11)
O5 Mn4 N19 164.23(12)
O1 Mn4 N19 89.30(12)
O5 Mn4 N4 91.92(12)
O1 Mn4 N4 74.41(12)
N19 Mn4 N4 103.36(13)
O5 Mn4 O4 91.51(10)
O1 Mn4 O4 93.61(10)
N19 Mn4 O4 74.33(11)
N4 Mn4 O4 167.90(12)
O5 Mn4 N24 74.36(12)
O1 Mn4 N24 172.64(12)
N19 Mn4 N24 98.04(13)
N4 Mn4 N24 103.18(14)
O4 Mn4 N24 88.92(12)
O21 Cl3 O19 110.8(5)
O21 Cl3 O20 109.0(4)
O19 Cl3 O20 115.0(4)
O21 Cl3 O22 107.4(5)
O19 Cl3 O22 108.0(4)
O20 Cl3 O22 106.3(3)
O12 Cl4 O11 111.7(5)
O12 Cl4 O14 109.6(4)
O11 Cl4 O14 110.1(5)
O12 Cl4 O13 110.2(4)
O11 Cl4 O13 108.2(3)
O14 Cl4 O13 106.8(3)
O7 Cl1 O10 108.1(5)
O7 Cl1 O8 111.0(3)
O10 Cl1 O8 110.1(4)
O7 Cl1 O9 111.7(4)
O10 Cl1 O9 106.3(4)
O8 Cl1 O9 109.5(3)
O17 Cl2 O16 110.0(3)
O17 Cl2 O15 110.0(4)
O16 Cl2 O15 109.7(3)
O17 Cl2 O18 109.4(3)
O16 Cl2 O18 108.9(3)
O15 Cl2 O18 108.7(3)
C44 O4 Mn3 113.2(2)
C44 O4 Mn4 116.1(2)
Mn3 O4 Mn4 127.55(12)
C42 N17 N18 119.7(3)
C42 N17 Mn3 122.0(3)
N18 N17 Mn3 118.2(2)
C56 O5 Mn5 113.0(2)
C56 O5 Mn4 117.8(2)
Mn5 O5 Mn4 125.20(13)
C32 O3 Mn3 113.4(3)
C32 O3 Mn2 116.6(2)
Mn3 O3 Mn2 127.57(12)
C30 N12 N13 118.8(3)
C30 N12 Mn3 122.6(3)
N13 N12 Mn3 118.5(2)
C68 O6 Mn5 112.7(2)
C68 O6 Mn2 116.3(2)
Mn5 O6 Mn2 128.77(15)
C8 O1 Mn1 112.0(2)
C8 O1 Mn4 116.8(2)
Mn1 O1 Mn4 127.79(13)
C61 N26 C65 119.1(4)
C61 N26 Mn5 126.2(3)
C65 N26 Mn5 114.7(3)
C38 C39 C40 119.4(4)
C38 C39 H39 120.3
C40 C39 H39 120.3
C20 O2 Mn1 113.7(2)
C20 O2 Mn2 117.7(2)
Mn1 O2 Mn2 125.54(13)
C45 N19 N20 106.0(3)
C45 N19 Mn4 115.6(3)
N20 N19 Mn4 138.4(3)
N15 N14 C33 105.4(3)
N15 N14 Mn2 138.7(3)
C33 N14 Mn2 115.6(3)
C47 C46 C45 105.5(4)
C47 C46 H46 127.3
C45 C46 H46 127.3
C37 N16 C41 118.5(4)
C37 N16 Mn3 126.1(3)
C41 N16 Mn3 115.4(3)
C32 N13 N12 108.9(3)
N14 N15 C35 112.4(4)
N14 N15 H15N 123.8
C35 N15 H15N 123.8
C59 N25 N24 112.9(4)
C59 N25 H25N 123.6
N24 N25 H25N 123.6
C66 N27 N28 118.3(4)
C66 N27 Mn5 123.5(3)
N28 N27 Mn5 118.3(2)
N26 C65 C64 121.0(4)
N26 C65 C66 116.7(4)
C64 C65 C66 122.2(5)
N14 C33 C34 110.5(4)
N14 C33 C32 116.8(3)
C34 C33 C32 132.7(4)
N4 C9 C10 110.6(4)
N4 C9 C8 117.1(4)
C10 C9 C8 132.3(4)
C44 N18 N17 109.5(3)
N30 C71 C70 106.4(4)
N30 C71 C72 122.6(4)
C70 C71 C72 131.0(5)
C2 C3 C4 120.1(5)
C2 C3 H3 120.0
C4 C3 H3 120.0
C25 C26 C27 118.8(5)
C25 C26 H26 120.6
C27 C26 H26 120.6
N7 C18 C17 114.1(4)
N7 C18 C19 123.9(5)
C17 C18 C19 122.0(4)
C39 C38 C37 117.9(4)
C39 C38 H38 121.0
C37 C38 H38 121.0
N20 C47 C46 107.3(3)
N20 C47 C48 121.1(4)
C46 C47 C48 131.6(4)
C1 N1 C5 118.1(4)
C1 N1 Mn1 126.9(3)
C5 N1 Mn1 115.0(3)
N16 C41 C40 121.1(4)
N16 C41 C42 116.1(4)
C40 C41 C42 122.8(4)
C6 N2 N3 118.8(4)
C6 N2 Mn1 123.7(3)
N3 N2 Mn1 117.5(3)
C57 N24 N25 104.1(3)
C57 N24 Mn4 115.3(3)
N25 N24 Mn4 140.4(3)
N19 N20 C47 111.4(4)
N19 N20 H20N 124.3
C47 N20 H20N 124.3
C25 N11 C29 118.1(4)
C25 N11 Mn3 126.2(3)
C29 N11 Mn3 115.5(3)
C54 N22 N23 118.8(4)
C54 N22 Mn5 122.9(3)
N23 N22 Mn5 117.4(2)
C11 N5 N4 112.4(4)
C11 N5 H5N 123.8
N4 N5 H5N 123.8
O2 C20 N8 125.0(4)
O2 C20 C21 116.7(3)
N8 C20 C21 118.2(4)
N9 C21 C22 110.8(4)
N9 C21 C20 116.2(3)
C22 C21 C20 133.0(4)
C3 C2 C1 118.6(5)
C3 C2 H2 120.7
C1 C2 H2 120.7
C49 N21 C53 118.5(4)
C49 N21 Mn5 126.1(3)
C53 N21 Mn5 115.3(3)
C63 C62 C61 117.9(5)
C63 C62 H62 121.1
C61 C62 H62 121.1
N15 C35 C34 106.4(3)
N15 C35 C36 120.6(5)
C34 C35 C36 132.9(5)
C13 N6 C17 119.0(4)
C13 N6 Mn1 125.2(3)
C17 N6 Mn1 115.5(3)
N11 C25 C26 123.4(5)
N11 C25 H25 118.3
C26 C25 H25 118.3
C21 N9 N10 105.6(3)
C21 N9 Mn2 115.1(3)
N10 N9 Mn2 139.1(3)
C20 N8 N7 108.9(3)
C59 C58 C57 105.0(4)
C59 C58 H58 127.5
C57 C58 H58 127.5
C26 C27 C28 119.4(5)
C26 C27 H27 120.3
C28 C27 H27 120.3
N9 N10 C23 111.1(4)
N9 N10 H10N 124.4
C23 N10 H10N 124.4
C56 N23 N22 108.3(3)
N5 C11 C10 106.9(4)
N5 C11 C12 121.5(5)
C10 C11 C12 131.5(5)
C62 C63 C64 119.9(4)
C62 C63 H63 120.0
C64 C63 H63 120.0
C69 N29 N30 104.8(3)
C69 N29 Mn2 114.5(3)
N30 N29 Mn2 140.3(3)
C9 N4 N5 104.9(3)
C9 N4 Mn4 114.9(3)
N5 N4 Mn4 140.0(3)
O6 C68 N28 126.5(4)
O6 C68 C69 117.3(3)
N28 C68 C69 116.2(4)
N21 C49 C50 123.1(5)
N21 C49 H49 118.4
C50 C49 H49 118.4
N29 N30 C71 112.2(4)
N29 N30 H30N 123.9
C71 N30 H30N 123.9
N24 C57 C58 111.3(4)
N24 C57 C56 115.8(3)
C58 C57 C56 132.8(4)
O4 C44 N18 125.3(3)
O4 C44 C45 117.2(3)
N18 C44 C45 117.5(3)
N1 C5 C4 121.3(4)
N1 C5 C6 115.9(4)
C4 C5 C6 122.7(4)
C41 C40 C39 119.7(4)
C41 C40 H40 120.2
C39 C40 H40 120.2
C63 C64 C65 119.3(5)
C63 C64 H64 120.3
C65 C64 H64 120.3
N11 C29 C28 121.6(4)
N11 C29 C30 115.7(4)
C28 C29 C30 122.7(4)
O3 C32 N13 125.4(4)
O3 C32 C33 116.6(3)
N13 C32 C33 118.0(3)
N29 C69 C70 110.7(4)
N29 C69 C68 116.9(4)
C70 C69 C68 132.3(4)
N6 C17 C16 120.7(5)
N6 C17 C18 116.6(3)
C16 C17 C18 122.6(4)
C35 C34 C33 105.2(4)
C35 C34 H34 127.4
C33 C34 H34 127.4
N12 C30 C29 114.6(4)
N12 C30 C31 124.2(4)
C29 C30 C31 121.1(4)
C27 C28 C29 118.7(5)
C27 C28 H28 120.6
C29 C28 H28 120.6
C52 C51 C50 119.9(4)
C52 C51 H51 120.1
C50 C51 H51 120.1
C18 N7 N8 119.4(4)
C18 N7 Mn1 122.6(3)
N8 N7 Mn1 117.8(2)
N2 C6 C5 114.8(4)
N2 C6 C7 124.9(4)
C5 C6 C7 120.3(4)
O1 C8 N3 126.4(4)
O1 C8 C9 116.7(3)
N3 C8 C9 116.9(3)
N26 C61 C62 122.8(5)
N26 C61 H61 118.6
C62 C61 H61 118.6
C11 C12 H12A 109.5
C11 C12 H12B 109.5
H12A C12 H12B 109.5
C11 C12 H12C 109.5
H12A C12 H12C 109.5
H12B C12 H12C 109.5
C15 C16 C17 118.9(5)
C15 C16 H16 120.6
C17 C16 H16 120.6
C30 C31 H31A 109.5
C30 C31 H31B 109.5
H31A C31 H31B 109.5
C30 C31 H31C 109.5
H31A C31 H31C 109.5
H31B C31 H31C 109.5
N19 C45 C46 109.8(3)
N19 C45 C44 116.7(3)
C46 C45 C44 133.5(4)
C8 N3 N2 109.0(3)
C66 C67 H67A 109.5
C66 C67 H67B 109.5
H67A C67 H67B 109.5
C66 C67 H67C 109.5
H67A C67 H67C 109.5
H67B C67 H67C 109.5
N1 C1 C2 123.0(5)
N1 C1 H1 118.5
C2 C1 H1 118.5
N17 C42 C41 115.1(4)
N17 C42 C43 123.2(4)
C41 C42 C43 121.7(4)
C47 C48 H48A 109.5
C47 C48 H48B 109.5
H48A C48 H48B 109.5
C47 C48 H48C 109.5
H48A C48 H48C 109.5
H48B C48 H48C 109.5
N21 C53 C52 122.0(5)
N21 C53 C54 116.3(4)
C52 C53 C54 121.7(5)
N25 C59 C58 106.6(4)
N25 C59 C60 120.7(4)
C58 C59 C60 132.7(5)
C71 C72 H72A 109.5
C71 C72 H72B 109.5
H72A C72 H72B 109.5
C71 C72 H72C 109.5
H72A C72 H72C 109.5
H72B C72 H72C 109.5
C11 C10 C9 105.1(4)
C11 C10 H10 127.4
C9 C10 H10 127.4
C18 C19 H19A 109.5
C18 C19 H19B 109.5
H19A C19 H19B 109.5
C18 C19 H19C 109.5
H19A C19 H19C 109.5
H19B C19 H19C 109.5
C35 C36 H36A 109.5
C35 C36 H36B 109.5
H36A C36 H36B 109.5
C35 C36 H36C 109.5
H36A C36 H36C 109.5
H36B C36 H36C 109.5
N10 C23 C22 107.2(4)
N10 C23 C24 120.0(5)
C22 C23 C24 132.7(5)
C42 C43 H43A 109.5
C42 C43 H43B 109.5
H43A C43 H43B 109.5
C42 C43 H43C 109.5
H43A C43 H43C 109.5
H43B C43 H43C 109.5
N27 C66 C65 114.2(4)
N27 C66 C67 123.7(4)
C65 C66 C67 122.1(4)
C51 C52 C53 118.7(5)
C51 C52 H52 120.6
C53 C52 H52 120.6
C59 C60 H60A 109.5
C59 C60 H60B 109.5
H60A C60 H60B 109.5
C59 C60 H60C 109.5
H60A C60 H60C 109.5
H60B C60 H60C 109.5
C3 C4 C5 119.0(5)
C3 C4 H4 120.5
C5 C4 H4 120.5
C54 C55 H55A 109.5
C54 C55 H55B 109.5
H55A C55 H55B 109.5
C54 C55 H55C 109.5
H55A C55 H55C 109.5
H55B C55 H55C 109.5
C23 C24 H24A 109.5
C23 C24 H24B 109.5
H24A C24 H24B 109.5
C23 C24 H24C 109.5
H24A C24 H24C 109.5
H24B C24 H24C 109.5
C71 C70 C69 105.8(4)
C71 C70 H70 127.1
C69 C70 H70 127.1
O5 C56 N23 126.6(4)
O5 C56 C57 116.6(3)
N23 C56 C57 116.8(4)
C14 C15 C16 120.0(5)
C14 C15 H15 120.0
C16 C15 H15 120.0
C68 N28 N27 108.2(3)
C6 C7 H7A 109.5
C6 C7 H7B 109.5
H7A C7 H7B 109.5
C6 C7 H7C 109.5
H7A C7 H7C 109.5
H7B C7 H7C 109.5
C15 C14 C13 118.6(5)
C15 C14 H14 120.7
C13 C14 H14 120.7
N22 C54 C53 113.9(4)
N22 C54 C55 123.3(5)
C53 C54 C55 122.8(4)
N6 C13 C14 122.7(5)
N6 C13 H13 118.6
C14 C13 H13 118.6
C23 C22 C21 105.2(4)
C23 C22 H22 127.4
C21 C22 H22 127.4
N16 C37 C38 123.4(4)
N16 C37 H37 118.3
C38 C37 H37 118.3
C51 C50 C49 117.8(6)
C51 C50 H50 121.1
C49 C50 H50 121.1

loop_
_geom_bond_atom_site_label_1
_geom_bond_atom_site_label_2
_geom_bond_distance
Mn5 O5 2.159(3)
Mn5 O6 2.181(3)
Mn5 N27 2.186(4)
Mn5 N22 2.206(4)
Mn5 N21 2.306(3)
Mn5 N26 2.325(3)
Mn3 O3 2.188(3)
Mn3 N12 2.195(3)
Mn3 O4 2.197(3)
Mn3 N17 2.198(3)
Mn3 N11 2.286(4)
Mn3 N16 2.293(4)
Mn2 O2 2.167(3)
Mn2 O6 2.198(3)
Mn2 N14 2.198(3)
Mn2 N9 2.207(4)
Mn2 N29 2.215(4)
Mn2 O3 2.217(3)
Mn1 O2 2.166(3)
Mn1 O1 2.182(3)
Mn1 N2 2.187(4)
Mn1 N7 2.198(4)
Mn1 N6 2.289(4)
Mn1 N1 2.320(4)
Mn4 O5 2.174(3)
Mn4 O1 2.199(3)
Mn4 N19 2.202(3)
Mn4 N4 2.209(4)
Mn4 O4 2.209(3)
Mn4 N24 2.212(4)
Cl3 O21 1.378(6)
Cl3 O19 1.392(5)
Cl3 O20 1.419(5)
Cl3 O22 1.447(5)
Cl4 O12 1.395(6)
Cl4 O11 1.407(6)
Cl4 O14 1.419(5)
Cl4 O13 1.435(5)
Cl1 O7 1.410(5)
Cl1 O10 1.413(7)
Cl1 O8 1.424(5)
Cl1 O9 1.431(5)
Cl2 O17 1.414(5)
Cl2 O16 1.421(4)
Cl2 O15 1.429(5)
Cl2 O18 1.435(4)
O4 C44 1.303(4)
N17 C42 1.289(5)
N17 N18 1.388(4)
O5 C56 1.304(5)
O3 C32 1.305(4)
N12 C30 1.282(6)
N12 N13 1.388(5)
O6 C68 1.303(5)
O1 C8 1.303(5)
N26 C61 1.335(6)
N26 C65 1.345(6)
C39 C38 1.371(7)
C39 C40 1.391(7)
C39 H39 0.9300
O2 C20 1.303(5)
N19 C45 1.331(5)
N19 N20 1.339(5)
N14 N15 1.342(5)
N14 C33 1.344(6)
C46 C47 1.353(6)
C46 C45 1.411(5)
C46 H46 0.9300
N16 C37 1.334(6)
N16 C41 1.358(5)
N13 C32 1.319(5)
N15 C35 1.342(6)
N15 H15N 0.8600
N25 C59 1.344(6)
N25 N24 1.352(5)
N25 H25N 0.8600
N27 C66 1.286(5)
N27 N28 1.396(5)
C65 C64 1.395(6)
C65 C66 1.480(6)
C33 C34 1.394(5)
C33 C32 1.475(5)
C9 N4 1.339(6)
C9 C10 1.399(6)
C9 C8 1.470(5)
N18 C44 1.306(5)
C71 N30 1.359(6)
C71 C70 1.362(6)
C71 C72 1.497(6)
C3 C2 1.355(9)
C3 C4 1.373(8)
C3 H3 0.9300
C26 C25 1.373(7)
C26 C27 1.378(8)
C26 H26 0.9300
C18 N7 1.291(5)
C18 C17 1.465(7)
C18 C19 1.486(7)
C38 C37 1.387(6)
C38 H38 0.9300
C47 N20 1.353(6)
C47 C48 1.497(6)
N1 C1 1.330(6)
N1 C5 1.359(6)
C41 C40 1.375(6)
C41 C42 1.470(6)
N2 C6 1.279(5)
N2 N3 1.388(5)
N24 C57 1.346(5)
N20 H20N 0.8600
N11 C25 1.328(6)
N11 C29 1.362(6)
N22 C54 1.286(5)
N22 N23 1.394(5)
N5 C11 1.340(6)
N5 N4 1.343(4)
N5 H5N 0.8600
C20 N8 1.323(5)
C20 C21 1.460(6)
C21 N9 1.341(5)
C21 C22 1.396(6)
C2 C1 1.396(7)
C2 H2 0.9300
N21 C49 1.318(6)
N21 C53 1.361(6)
C62 C63 1.370(9)
C62 C61 1.400(6)
C62 H62 0.9300
C35 C34 1.392(7)
C35 C36 1.492(6)
N6 C13 1.334(6)
N6 C17 1.349(6)
C25 H25 0.9300
N9 N10 1.346(5)
N8 N7 1.384(5)
C58 C59 1.379(7)
C58 C57 1.399(6)
C58 H58 0.9300
C27 C28 1.381(8)
C27 H27 0.9300
N10 C23 1.361(6)
N10 H10N 0.8600
N23 C56 1.304(5)
C11 C10 1.371(6)
C11 C12 1.484(6)
C63 C64 1.379(8)
C63 H63 0.9300
N29 C69 1.338(5)
N29 N30 1.348(5)
C68 N28 1.310(5)
C68 C69 1.478(5)
C49 C50 1.402(6)
C49 H49 0.9300
N30 H30N 0.8600
C57 C56 1.481(6)
C44 C45 1.471(5)
C5 C4 1.395(6)
C5 C6 1.476(6)
C40 H40 0.9300
C64 H64 0.9300
C29 C28 1.393(6)
C29 C30 1.478(6)
C69 C70 1.401(6)
C17 C16 1.410(6)
C34 H34 0.9300
C30 C31 1.501(6)
C28 H28 0.9300
C51 C52 1.376(9)
C51 C50 1.384(9)
C51 H51 0.9300
C6 C7 1.495(7)
C8 N3 1.307(5)
C61 H61 0.9300
C12 H12A 0.9600
C12 H12B 0.9600
C12 H12C 0.9600
C16 C15 1.390(9)
C16 H16 0.9300
C31 H31A 0.9600
C31 H31B 0.9600
C31 H31C 0.9600
C67 C66 1.487(7)
C67 H67A 0.9600
C67 H67B 0.9600
C67 H67C 0.9600
C1 H1 0.9300
C42 C43 1.503(6)
C48 H48A 0.9600
C48 H48B 0.9600
C48 H48C 0.9600
C53 C52 1.390(6)
C53 C54 1.489(7)
C59 C60 1.508(7)
C72 H72A 0.9600
C72 H72B 0.9600
C72 H72C 0.9600
C10 H10 0.9300
C19 H19A 0.9600
C19 H19B 0.9600
C19 H19C 0.9600
C36 H36A 0.9600
C36 H36B 0.9600
C36 H36C 0.9600
C23 C22 1.370(7)
C23 C24 1.492(6)
C43 H43A 0.9600
C43 H43B 0.9600
C43 H43C 0.9600
C52 H52 0.9300
C60 H60A 0.9600
C60 H60B 0.9600
C60 H60C 0.9600
C4 H4 0.9300
C55 C54 1.508(7)
C55 H55A 0.9600
C55 H55B 0.9600
C55 H55C 0.9600
C24 H24A 0.9600
C24 H24B 0.9600
C24 H24C 0.9600
C70 H70 0.9300
C15 C14 1.348(9)
C15 H15 0.9300
C7 H7A 0.9600
C7 H7B 0.9600
C7 H7C 0.9600
C14 C13 1.404(7)
C14 H14 0.9300
C13 H13 0.9300
C22 H22 0.9300
C37 H37 0.9300
C50 H50 0.9300

loop_
_platon_squeeze_void_nr
_platon_squeeze_void_average_x
_platon_squeeze_void_average_y
_platon_squeeze_void_average_z
_platon_squeeze_void_volume
_platon_squeeze_void_count_electrons
_platon_squeeze_void_content
1 0.204 0.336 0.604 46 15 ' '
2 0.165 0.558 0.537 7 1 ' '
3 0.483 0.672 0.125 30 12 ' '
4 0.517 0.328 0.875 30 12 ' '
5 0.796 0.664 0.396 46 15 ' '
6 0.834 0.442 0.463 7 1 ' '
